data_7011003
loop_
_publ_author_name
'Lang, Jian-Ping'
'Kawaguchi, Hiroyuki'
'Tatsumi, Kazuyuki'

_publ_section_title
;
 Reactions of tetrathiotungstate and tetrathiomolybdate with
 substituted haloalkanes
;
_journal_issue 12
_journal_name_full 'Journal of the Chemical Society, Dalton Transactions'
_journal_page_first 2573
_journal_paper_doi 10.1039/b106572f
_journal_year 2002
_chemical_formula_sum 'C56 H56 Br2 O2 P2 S8 W3'
_chemical_formula_weight 1790.84
_space_group_IT_number 1
_symmetry_cell_setting triclinic
_symmetry_Int_Tables_number 1
_symmetry_space_group_name_Hall 'P 1'
_symmetry_space_group_name_H-M 'P 1'
_audit_creation_date 'Mon Mar 25 09:16:55 2002'
_audit_creation_method 'by teXsan'
_cell_angle_alpha 101.70(3)
_cell_angle_beta 100.97(3)
_cell_angle_gamma 73.06(3)
_cell_formula_units_Z 1
_cell_length_a 12.543(3)
_cell_length_b 13.160(4)
_cell_length_c 9.969(3)
_cell_measurement_reflns_used 25
_cell_measurement_temperature 296.2
_cell_measurement_theta_max 12.4
_cell_measurement_theta_min 11.0
_cell_volume 1526.2(8)
_computing_cell_refinement 'MSC/AFC Diffractometer Control'
_computing_data_collection 'MSC/AFC Diffractometer Control'
_computing_data_reduction 'teXsan Ver. 1.11'
_computing_publication_material 'teXsan Ver. 1.11'
_computing_structure_refinement 'teXsan Ver. 1.10'
_computing_structure_solution 'DIRDIF94 (PATTY)'
_diffrn_measured_fraction_theta_full 1.0014
_diffrn_measured_fraction_theta_max 1.0014
_diffrn_measurement_device_type 'Rigaku AFC7R'
_diffrn_measurement_method \w-2\q
_diffrn_radiation_type 'Mo K\a'
_diffrn_radiation_wavelength 0.7107
_diffrn_reflns_av_R_equivalents 0.020
_diffrn_reflns_limit_h_max 16
_diffrn_reflns_limit_h_min 0
_diffrn_reflns_limit_k_max 17
_diffrn_reflns_limit_k_min -16
_diffrn_reflns_limit_l_max 12
_diffrn_reflns_limit_l_min -12
_diffrn_reflns_number 7310
_diffrn_reflns_theta_full 27.50
_diffrn_reflns_theta_max 27.50
_diffrn_standards_decay_% 0.81
_diffrn_standards_interval_count 150
_diffrn_standards_number 3
_exptl_absorpt_coefficient_mu 7.324
_exptl_absorpt_correction_T_max 0.160
_exptl_absorpt_correction_T_min 0.111
_exptl_absorpt_correction_type psi-scan
_exptl_absorpt_process_details '(North, Phillips & Mathews, 1968)'
_exptl_crystal_colour red
_exptl_crystal_density_diffrn 1.948
_exptl_crystal_density_method 'not measured'
_exptl_crystal_description prismatic
_exptl_crystal_size_max 0.850
_exptl_crystal_size_mid 0.500
_exptl_crystal_size_min 0.250
_refine_diff_density_max 1.92
_refine_diff_density_min -1.61
_refine_ls_extinction_method none
_refine_ls_goodness_of_fit_ref 1.195
_refine_ls_hydrogen_treatment noref
_refine_ls_number_parameters 658
_refine_ls_number_reflns 5846
_refine_ls_R_factor_gt 0.0302
_refine_ls_shift/su_max 0.0494
_refine_ls_structure_factor_coef F
_refine_ls_weighting_details 'w = 1/[\s^2^(Fo) + 0.00109|Fo|^2^]'
_refine_ls_weighting_scheme calc
_refine_ls_wR_factor_ref 0.0465
_reflns_number_gt 5846
_reflns_number_total 6990
_reflns_threshold_expression F^2^>3.0\s(F^2^)
_cod_data_source_file b106572f.txt
_cod_data_source_block '[PPh4][W3S8(OCH2CHMeCH2Br)'
_cod_original_formula_sum 'C56 H56 Br2 O2 P2 S8 W3 '
_cod_database_code 7011003

loop_
_symmetry_equiv_pos_as_xyz
x,y,z

loop_
_atom_site_label
_atom_site_type_symbol
_atom_site_fract_x
_atom_site_fract_y
_atom_site_fract_z
_atom_site_U_iso_or_equiv
_atom_site_adp_type
_atom_site_occupancy
_atom_site_calc_flag
_atom_site_refinement_flags
_atom_site_disorder_assembly
_atom_site_disorder_group
W(1) W 0.48599(5) 0.36254(5) 0.63487(7) 0.0407(1) Uani 1.00 d . . .
W(2) W 0.34521(7) 0.24065(7) 0.42320(9) 0.03991(6) Uani 1.00 d . . .
W(3) W 0.20235(5) 0.12180(6) 0.21090(7) 0.0451(1) Uani 1.00 d . . .
Br(1) Br 0.3903(2) 0.6313(2) 0.2524(3) 0.1395(9) Uani 1.00 d . . .
Br(2) Br 0.3158(2) -0.1777(2) 0.6314(2) 0.1062(6) Uani 1.00 d . . .
S(1) S 0.5337(3) 0.4987(3) 0.5965(4) 0.0679(10) Uani 1.00 d . . .
S(2) S 0.5563(3) 0.3297(3) 0.8403(3) 0.0577(8) Uani 1.00 d . . .
S(3) S 0.2954(2) 0.3989(2) 0.6057(3) 0.0440(6) Uani 1.00 d . . .
S(4) S 0.5474(3) 0.2148(3) 0.4816(4) 0.0546(7) Uani 1.00 d . . .
S(5) S 0.1391(2) 0.2689(3) 0.3648(3) 0.0516(7) Uani 1.00 d . . .
S(6) S 0.3909(3) 0.0853(2) 0.2451(4) 0.0536(7) Uani 1.00 d . . .
S(7) S 0.1348(3) 0.1499(3) 0.0003(4) 0.0648(9) Uani 1.00 d . . .
S(8) S 0.1498(3) -0.0102(3) 0.2469(4) 0.0633(9) Uani 1.00 d . . .
P(1) P 0.8280(2) 0.5487(2) 0.0667(3) 0.0338(5) Uani 1.00 d . . .
P(2) P 0.8612(2) 0.9331(2) 0.7967(3) 0.0384(6) Uani 1.00 d . . .
O(1) O 0.3338(7) 0.3370(6) 0.3013(8) 0.051(2) Uani 1.00 d . . .
O(2) O 0.3392(7) 0.1583(6) 0.5475(8) 0.056(2) Uani 1.00 d . . .
C(1) C 0.2604(8) 0.4325(8) 0.255(1) 0.060(3) Uani 1.00 d . . .
C(2) C 0.2979(10) 0.4546(9) 0.127(1) 0.063(3) Uani 1.00 d . . .
C(3) C 0.4107(10) 0.482(1) 0.167(1) 0.083(3) Uani 1.00 d . . .
C(4) C 0.3181(10) 0.351(1) 0.024(1) 0.071(3) Uani 1.00 d . . .
C(5) C 0.2728(8) 0.1534(8) 0.647(1) 0.060(3) Uani 1.00 d . . .
C(6) C 0.3176(10) 0.0453(8) 0.701(1) 0.059(2) Uani 1.00 d . . .
C(7) C 0.427(1) 0.031(1) 0.789(2) 0.094(4) Uani 1.00 d . . .
C(8) C 0.315(1) -0.043(1) 0.577(1) 0.080(3) Uani 1.00 d . . .
C(9) C 0.8821(8) 0.4984(8) -0.0934(9) 0.039(2) Uani 1.00 d . . .
C(10) C 0.8209(9) 0.5188(8) -0.221(1) 0.043(2) Uani 1.00 d . . .
C(11) C 0.871(1) 0.4835(10) -0.338(1) 0.057(3) Uani 1.00 d . . .
C(12) C 0.986(1) 0.423(1) -0.343(1) 0.068(3) Uani 1.00 d . . .
C(13) C 1.046(1) 0.3935(9) -0.212(1) 0.069(3) Uani 1.00 d . . .
C(14) C 1.0002(9) 0.4413(9) -0.089(1) 0.047(2) Uani 1.00 d . . .
C(15) C 0.9284(9) 0.6091(10) 0.182(1) 0.049(2) Uani 1.00 d . . .
C(16) C 0.9810(10) 0.670(1) 0.139(1) 0.065(4) Uani 1.00 d . . .
C(17) C 1.061(1) 0.720(1) 0.228(2) 0.073(4) Uani 1.00 d . . .
C(18) C 1.082(2) 0.696(1) 0.365(2) 0.101(5) Uani 1.00 d . . .
C(19) C 1.033(1) 0.633(2) 0.412(1) 0.099(5) Uani 1.00 d . . .
C(20) C 0.955(1) 0.588(1) 0.318(1) 0.079(4) Uani 1.00 d . . .
C(21) C 0.8030(9) 0.4426(8) 0.137(1) 0.042(2) Uani 1.00 d . . .
C(22) C 0.866(1) 0.3424(10) 0.117(1) 0.056(3) Uani 1.00 d . . .
C(23) C 0.843(1) 0.2631(9) 0.185(1) 0.069(4) Uani 1.00 d . . .
C(24) C 0.765(1) 0.299(1) 0.276(1) 0.065(3) Uani 1.00 d . . .
C(25) C 0.7055(10) 0.400(1) 0.297(1) 0.061(3) Uani 1.00 d . . .
C(26) C 0.7196(9) 0.480(1) 0.234(1) 0.054(3) Uani 1.00 d . . .
C(27) C 0.6932(7) 0.6513(7) 0.0410(9) 0.034(2) Uani 1.00 d . . .
C(28) C 0.6057(10) 0.6165(10) -0.045(1) 0.057(3) Uani 1.00 d . . .
C(29) C 0.502(1) 0.695(1) -0.065(2) 0.066(3) Uani 1.00 d . . .
C(30) C 0.4972(10) 0.7966(10) -0.011(1) 0.059(3) Uani 1.00 d . . .
C(31) C 0.588(1) 0.8337(9) 0.070(1) 0.054(3) Uani 1.00 d . . .
C(32) C 0.686(1) 0.7556(9) 0.092(1) 0.044(2) Uani 1.00 d . . .
C(33) C 0.7570(9) 0.8777(9) 0.671(1) 0.045(2) Uani 1.00 d . . .
C(34) C 0.714(1) 0.8067(9) 0.719(1) 0.057(3) Uani 1.00 d . . .
C(35) C 0.641(1) 0.7619(9) 0.622(2) 0.078(4) Uani 1.00 d . . .
C(36) C 0.602(1) 0.786(2) 0.490(2) 0.092(4) Uani 1.00 d . . .
C(37) C 0.642(1) 0.862(2) 0.460(1) 0.093(5) Uani 1.00 d . . .
C(38) C 0.716(1) 0.912(1) 0.548(1) 0.073(4) Uani 1.00 d . . .
C(39) C 0.8012(8) 0.9859(8) 0.9569(9) 0.040(2) Uani 1.00 d . . .
C(40) C 0.700(1) 1.0589(9) 0.957(1) 0.052(2) Uani 1.00 d . . .
C(41) C 0.6500(9) 1.084(1) 1.074(1) 0.064(3) Uani 1.00 d . . .
C(42) C 0.718(1) 1.053(1) 1.190(1) 0.072(4) Uani 1.00 d . . .
C(43) C 0.814(1) 0.9910(10) 1.202(1) 0.062(3) Uani 1.00 d . . .
C(44) C 0.863(1) 0.9539(9) 1.078(1) 0.052(3) Uani 1.00 d . . .
C(45) C 0.9874(8) 0.8321(8) 0.8277(9) 0.038(2) Uani 1.00 d . . .
C(46) C 1.0039(9) 0.7244(9) 0.775(1) 0.049(2) Uani 1.00 d . . .
C(47) C 1.111(1) 0.6550(9) 0.806(1) 0.061(3) Uani 1.00 d . . .
C(48) C 1.197(1) 0.678(1) 0.879(2) 0.075(3) Uani 1.00 d . . .
C(49) C 1.182(1) 0.794(1) 0.931(1) 0.065(3) Uani 1.00 d . . .
C(50) C 1.085(1) 0.8681(10) 0.900(1) 0.052(3) Uani 1.00 d . . .
C(51) C 0.8899(9) 1.0319(8) 0.719(1) 0.044(2) Uani 1.00 d . . .
C(52) C 0.836(1) 1.1435(9) 0.745(1) 0.057(3) Uani 1.00 d . . .
C(53) C 0.847(1) 1.2131(9) 0.680(1) 0.067(3) Uani 1.00 d . . .
C(54) C 0.919(1) 1.181(1) 0.582(2) 0.072(3) Uani 1.00 d . . .
C(55) C 0.977(1) 1.074(1) 0.552(1) 0.068(3) Uani 1.00 d . . .
C(56) C 0.963(1) 1.0021(10) 0.624(1) 0.063(3) Uani 1.00 d . . .
H(1) H 0.1846 0.4239 0.2304 0.0716 Uiso 1.00 calc . . .
H(2) H 0.2616 0.4929 0.3287 0.0716 Uiso 1.00 calc . . .
H(3) H 0.2412 0.5118 0.0865 0.0755 Uiso 1.00 calc . . .
H(4) H 0.4459 0.4702 0.0845 0.1002 Uiso 1.00 calc . . .
H(5) H 0.4588 0.4364 0.2316 0.1002 Uiso 1.00 calc . . .
H(6) H 0.2476 0.3317 -0.0081 0.0846 Uiso 1.00 calc . . .
H(7) H 0.3474 0.3619 -0.0535 0.0846 Uiso 1.00 calc . . .
H(8) H 0.3719 0.2943 0.0687 0.0846 Uiso 1.00 calc . . .
H(9) H 0.2763 0.2113 0.7242 0.0717 Uiso 1.00 calc . . .
H(10) H 0.1953 0.1611 0.6042 0.0717 Uiso 1.00 calc . . .
H(11) H 0.2637 0.0422 0.7568 0.0706 Uiso 1.00 calc . . .
H(12) H 0.4455 -0.0373 0.8235 0.1122 Uiso 1.00 calc . . .
H(13) H 0.4841 0.0303 0.7361 0.1122 Uiso 1.00 calc . . .
H(14) H 0.4227 0.0890 0.8666 0.1122 Uiso 1.00 calc . . .
H(15) H 0.3799 -0.0548 0.5318 0.0962 Uiso 1.00 calc . . .
H(16) H 0.2467 -0.0205 0.5136 0.0962 Uiso 1.00 calc . . .
H(17) H 0.7422 0.5584 -0.2267 0.0519 Uiso 1.00 calc . . .
H(18) H 0.8251 0.5004 -0.4245 0.0688 Uiso 1.00 calc . . .
H(19) H 1.0211 0.4036 -0.4268 0.0815 Uiso 1.00 calc . . .
H(20) H 1.1186 0.3405 -0.2084 0.0835 Uiso 1.00 calc . . .
H(21) H 1.0478 0.4361 -0.0005 0.0562 Uiso 1.00 calc . . .
H(22) H 0.9635 0.6803 0.0428 0.0775 Uiso 1.00 calc . . .
H(23) H 1.0974 0.7657 0.1977 0.0878 Uiso 1.00 calc . . .
H(24) H 1.1365 0.7276 0.4307 0.1221 Uiso 1.00 calc . . .
H(25) H 1.0505 0.6198 0.5065 0.1196 Uiso 1.00 calc . . .
H(26) H 0.9196 0.5414 0.3466 0.0954 Uiso 1.00 calc . . .
H(27) H 0.9257 0.3218 0.0600 0.0674 Uiso 1.00 calc . . .
H(28) H 0.8821 0.1875 0.1664 0.0829 Uiso 1.00 calc . . .
H(29) H 0.7526 0.2485 0.3254 0.0781 Uiso 1.00 calc . . .
H(30) H 0.6496 0.4202 0.3594 0.0731 Uiso 1.00 calc . . .
H(31) H 0.6774 0.5547 0.2522 0.0651 Uiso 1.00 calc . . .
H(32) H 0.6153 0.5423 -0.0894 0.0685 Uiso 1.00 calc . . .
H(33) H 0.4360 0.6745 -0.1167 0.0793 Uiso 1.00 calc . . .
H(34) H 0.4263 0.8497 -0.0287 0.0709 Uiso 1.00 calc . . .
H(35) H 0.5811 0.9090 0.1075 0.0648 Uiso 1.00 calc . . .
H(36) H 0.7521 0.7758 0.1445 0.0531 Uiso 1.00 calc . . .
H(37) H 0.7347 0.7910 0.8126 0.0686 Uiso 1.00 calc . . .
H(38) H 0.6149 0.7077 0.6488 0.0934 Uiso 1.00 calc . . .
H(39) H 0.5505 0.7516 0.4248 0.1106 Uiso 1.00 calc . . .
H(40) H 0.6171 0.8821 0.3684 0.1111 Uiso 1.00 calc . . .
H(41) H 0.7385 0.9692 0.5235 0.0880 Uiso 1.00 calc . . .
H(42) H 0.6630 1.0922 0.8756 0.0627 Uiso 1.00 calc . . .
H(43) H 0.5712 1.1222 1.0742 0.0756 Uiso 1.00 calc . . .
H(44) H 0.6866 1.0832 1.2760 0.0858 Uiso 1.00 calc . . .
H(45) H 0.8532 0.9697 1.2900 0.0743 Uiso 1.00 calc . . .
H(46) H 0.9386 0.9068 1.0789 0.0626 Uiso 1.00 calc . . .
H(47) H 0.9432 0.6971 0.7189 0.0585 Uiso 1.00 calc . . .
H(48) H 1.1202 0.5800 0.7659 0.0731 Uiso 1.00 calc . . .
H(49) H 1.2666 0.6242 0.9004 0.0894 Uiso 1.00 calc . . .
H(50) H 1.2445 0.8173 0.9898 0.0775 Uiso 1.00 calc . . .
H(51) H 1.0813 0.9442 0.9249 0.0626 Uiso 1.00 calc . . .
H(52) H 0.7887 1.1685 0.8179 0.0679 Uiso 1.00 calc . . .
H(53) H 0.8037 1.2876 0.6983 0.0801 Uiso 1.00 calc . . .
H(54) H 0.9290 1.2341 0.5337 0.0864 Uiso 1.00 calc . . .
H(55) H 1.0266 1.0509 0.4817 0.0820 Uiso 1.00 calc . . .
H(56) H 1.0057 0.9275 0.6063 0.0761 Uiso 1.00 calc . . .

loop_
_atom_site_aniso_label
_atom_site_aniso_U_11
_atom_site_aniso_U_22
_atom_site_aniso_U_33
_atom_site_aniso_U_12
_atom_site_aniso_U_13
_atom_site_aniso_U_23
W(1) 0.0373(2) 0.0437(2) 0.0401(2) -0.0154(2) 0.0085(2) -0.0058(2)
W(2) 0.0334(1) 0.0386(1) 0.0434(1) -0.00884(9) 0.00961(9) -0.00645(10)
W(3) 0.0409(2) 0.0487(3) 0.0423(2) -0.0168(2) 0.0078(2) -0.0096(2)
Br(1) 0.143(2) 0.130(2) 0.148(2) -0.069(1) 0.011(1) -0.012(1)
Br(2) 0.127(1) 0.0974(10) 0.108(1) -0.0644(9) -0.0185(10) 0.0288(9)
S(1) 0.088(2) 0.064(2) 0.065(2) -0.048(1) 0.009(2) 0.000(1)
S(2) 0.054(2) 0.065(2) 0.044(1) -0.007(1) 0.004(1) 0.002(1)
S(3) 0.037(1) 0.043(1) 0.048(1) -0.009(1) 0.012(1) -0.0081(10)
S(4) 0.036(1) 0.053(2) 0.064(2) -0.008(1) 0.014(1) -0.019(1)
S(5) 0.031(1) 0.065(2) 0.049(1) -0.012(1) 0.009(1) -0.013(1)
S(6) 0.042(1) 0.047(1) 0.061(2) -0.007(1) 0.016(1) -0.021(1)
S(7) 0.076(2) 0.068(2) 0.051(1) -0.029(2) 0.002(2) 0.002(1)
S(8) 0.074(2) 0.076(2) 0.050(2) -0.041(1) 0.008(1) 0.001(1)
P(1) 0.030(1) 0.033(1) 0.034(1) -0.0025(9) 0.0071(8) 0.0014(9)
P(2) 0.043(1) 0.039(1) 0.035(1) -0.0151(10) 0.0070(9) 0.0012(9)
O(1) 0.053(4) 0.045(3) 0.046(3) -0.009(3) 0.002(3) -0.001(2)
O(2) 0.068(5) 0.048(4) 0.056(4) -0.022(3) 0.003(3) 0.014(3)
C(1) 0.049(5) 0.059(5) 0.065(5) 0.001(4) 0.006(4) 0.017(4)
C(2) 0.056(5) 0.071(6) 0.071(6) -0.026(5) 0.018(5) 0.010(4)
C(3) 0.052(5) 0.124(5) 0.084(8) -0.036(6) 0.010(5) 0.017(6)
C(4) 0.074(7) 0.095(7) 0.048(5) -0.031(6) 0.017(5) 0.001(4)
C(5) 0.048(5) 0.060(5) 0.065(6) -0.005(4) 0.015(4) 0.002(4)
C(6) 0.066(5) 0.061(5) 0.060(5) -0.023(4) 0.026(4) 0.006(3)
C(7) 0.091(8) 0.097(10) 0.076(8) -0.034(8) -0.019(6) -0.013(7)
C(8) 0.075(7) 0.070(5) 0.082(7) -0.028(6) -0.001(6) -0.020(4)
C(9) 0.043(4) 0.037(4) 0.035(3) 0.000(4) 0.013(3) 0.008(3)
C(10) 0.047(5) 0.043(5) 0.039(3) -0.011(4) 0.003(3) 0.010(4)
C(11) 0.085(6) 0.065(6) 0.034(4) -0.032(5) 0.017(4) 0.006(4)
C(12) 0.092(7) 0.064(7) 0.044(4) -0.023(6) 0.039(5) -0.029(5)
C(13) 0.11(1) 0.044(6) 0.051(4) -0.016(6) 0.039(5) -0.016(4)
C(14) 0.039(4) 0.045(5) 0.053(5) -0.012(3) 0.015(4) -0.011(4)
C(15) 0.030(4) 0.053(6) 0.043(4) 0.004(3) -0.010(3) -0.002(4)
C(16) 0.039(6) 0.082(8) 0.080(8) -0.029(5) -0.011(5) 0.028(6)
C(17) 0.044(6) 0.088(9) 0.078(7) -0.022(5) -0.007(5) 0.001(7)
C(18) 0.14(1) 0.09(1) 0.064(6) -0.047(9) 0.010(8) -0.039(7)
C(19) 0.10(1) 0.17(1) 0.036(6) -0.079(9) -0.015(6) 0.004(7)
C(20) 0.065(7) 0.14(1) 0.040(5) -0.037(7) 0.003(5) 0.014(6)
C(21) 0.044(5) 0.049(4) 0.044(5) -0.027(3) 0.008(4) 0.008(3)
C(22) 0.048(6) 0.052(4) 0.075(7) -0.019(4) 0.014(5) 0.011(5)
C(23) 0.103(9) 0.045(5) 0.072(7) -0.029(6) 0.028(6) 0.008(5)
C(24) 0.093(8) 0.062(5) 0.057(6) -0.044(5) 0.004(5) 0.019(5)
C(25) 0.056(6) 0.079(5) 0.058(6) -0.017(5) 0.025(5) 0.019(5)
C(26) 0.038(5) 0.066(6) 0.053(5) -0.001(4) 0.012(4) 0.010(5)
C(27) 0.030(3) 0.036(3) 0.038(4) -0.001(2) 0.015(3) 0.009(3)
C(28) 0.037(5) 0.052(6) 0.068(8) -0.007(4) -0.001(5) -0.006(6)
C(29) 0.042(6) 0.059(5) 0.090(9) 0.000(4) 0.010(6) 0.016(6)
C(30) 0.035(5) 0.055(5) 0.084(7) 0.005(4) 0.007(4) 0.030(5)
C(31) 0.058(5) 0.038(5) 0.056(6) -0.005(3) 0.016(4) -0.010(4)
C(32) 0.052(5) 0.041(3) 0.039(4) -0.017(3) 0.003(4) -0.001(3)
C(33) 0.042(5) 0.050(5) 0.044(4) -0.023(4) 0.013(3) -0.010(4)
C(34) 0.062(7) 0.038(5) 0.076(7) -0.015(4) 0.004(5) 0.019(4)
C(35) 0.080(8) 0.041(5) 0.116(9) -0.040(5) -0.018(7) 0.011(6)
C(36) 0.037(5) 0.12(1) 0.095(8) -0.031(6) -0.016(6) -0.024(8)
C(37) 0.095(10) 0.15(1) 0.043(6) -0.068(8) -0.007(6) 0.002(7)
C(38) 0.096(10) 0.075(7) 0.051(5) -0.033(6) -0.003(5) 0.015(5)
C(39) 0.051(4) 0.036(4) 0.043(3) -0.025(3) 0.024(3) -0.010(3)
C(40) 0.049(4) 0.046(5) 0.061(5) -0.021(3) -0.001(4) 0.000(5)
C(41) 0.035(5) 0.074(8) 0.084(6) -0.008(5) 0.028(4) 0.010(6)
C(42) 0.087(7) 0.072(7) 0.070(7) -0.043(5) 0.019(5) 0.003(6)
C(43) 0.096(7) 0.061(6) 0.033(4) -0.032(5) 0.005(4) 0.004(4)
C(44) 0.070(6) 0.047(5) 0.048(4) -0.027(4) 0.015(4) 0.004(4)
C(45) 0.043(3) 0.046(3) 0.024(3) -0.014(2) 0.011(3) -0.005(3)
C(46) 0.041(4) 0.044(4) 0.061(6) -0.013(4) 0.013(4) 0.001(4)
C(47) 0.052(5) 0.039(5) 0.085(8) 0.001(4) 0.008(5) 0.014(5)
C(48) 0.044(6) 0.075(6) 0.084(8) 0.013(6) -0.001(5) 0.015(6)
C(49) 0.041(5) 0.083(6) 0.057(6) -0.015(5) -0.004(5) -0.007(6)
C(50) 0.049(5) 0.052(6) 0.054(6) -0.022(4) 0.003(5) -0.003(5)
C(51) 0.042(5) 0.037(4) 0.054(5) -0.009(3) 0.002(4) 0.013(4)
C(52) 0.064(7) 0.040(4) 0.063(6) -0.006(4) 0.020(5) 0.002(4)
C(53) 0.064(6) 0.053(5) 0.100(8) -0.021(5) 0.010(5) 0.043(5)
C(54) 0.066(6) 0.088(6) 0.086(8) -0.051(5) -0.005(5) 0.034(6)
C(55) 0.099(8) 0.086(5) 0.044(6) -0.063(5) 0.004(5) 0.012(5)
C(56) 0.082(7) 0.053(5) 0.069(6) -0.025(5) 0.051(5) -0.008(4)

loop_
_atom_type_symbol
_atom_type_description
_atom_type_scat_dispersion_real
_atom_type_scat_dispersion_imag
_atom_type_scat_source
C C 0.003 0.002
;International Tables for Crystallography
(1992, Vol. C, Tables 4.2.6.8 and 6.1.1.1)
;
H H 0.000 0.000
;International Tables for Crystallography
(1992, Vol. C, Table 6.1.1.2)
;
O O 0.011 0.006
;International Tables for Crystallography
(1992, Vol. C, Tables 4.2.6.8 and 6.1.1.1)
;
P P 0.102 0.094
;International Tables for Crystallography
(1992, Vol. C, Tables 4.2.6.8 and 6.1.1.1)
;
S S 0.125 0.123
;International Tables for Crystallography
(1992, Vol. C, Tables 4.2.6.8 and 6.1.1.1)
;
W W -0.849 6.872
;International Tables for Crystallography
(1992, Vol. C, Tables 4.2.6.8 and 6.1.1.1)
;
Br Br -0.290 2.459
;International Tables for Crystallography
(1992, Vol. C, Tables 4.2.6.8 and 6.1.1.1)
;

loop_
_geom_angle_atom_site_label_1
_geom_angle_atom_site_label_2
_geom_angle_atom_site_label_3
_geom_angle
_geom_angle_site_symmetry_1
_geom_angle_site_symmetry_2
_geom_angle_site_symmetry_3
_geom_angle_publ_flag
W(2) W(1) S(1) 123.3(1) . . . yes
W(2) W(1) S(2) 126.7(1) . . . yes
W(2) W(1) S(3) 54.12(8) . . . yes
W(2) W(1) S(4) 52.78(9) . . . yes
S(1) W(1) S(2) 110.0(2) . . . yes
S(1) W(1) S(3) 109.3(1) . . . yes
S(1) W(1) S(4) 110.9(2) . . . yes
S(2) W(1) S(3) 110.8(1) . . . yes
S(2) W(1) S(4) 109.0(1) . . . yes
S(3) W(1) S(4) 106.9(1) . . . yes
W(1) W(2) W(3) 179.20(3) . . . yes
W(1) W(2) S(3) 47.76(7) . . . yes
W(1) W(2) S(4) 47.61(8) . . . yes
W(1) W(2) S(5) 131.83(8) . . . yes
W(1) W(2) S(6) 133.14(9) . . . yes
W(1) W(2) O(1) 88.8(3) . . . yes
W(1) W(2) O(2) 91.8(3) . . . yes
W(3) W(2) S(3) 131.67(8) . . . yes
W(3) W(2) S(4) 132.99(8) . . . yes
W(3) W(2) S(5) 47.57(8) . . . yes
W(3) W(2) S(6) 47.45(8) . . . yes
W(3) W(2) O(1) 90.7(3) . . . yes
W(3) W(2) O(2) 88.7(3) . . . yes
S(3) W(2) S(4) 95.3(1) . . . yes
S(3) W(2) S(5) 84.1(1) . . . yes
S(3) W(2) S(6) 179.0(2) . . . yes
S(3) W(2) O(1) 88.2(3) . . . yes
S(3) W(2) O(2) 86.9(3) . . . yes
S(4) W(2) S(5) 179.4(2) . . . yes
S(4) W(2) S(6) 85.5(1) . . . yes
S(4) W(2) O(1) 92.3(3) . . . yes
S(4) W(2) O(2) 93.5(3) . . . yes
S(5) W(2) S(6) 95.0(1) . . . yes
S(5) W(2) O(1) 87.5(3) . . . yes
S(5) W(2) O(2) 86.7(3) . . . yes
S(6) W(2) O(1) 92.3(3) . . . yes
S(6) W(2) O(2) 92.6(3) . . . yes
O(1) W(2) O(2) 172.7(5) . . . yes
W(2) W(3) S(5) 53.93(8) . . . yes
W(2) W(3) S(6) 52.82(8) . . . yes
W(2) W(3) S(7) 128.0(1) . . . yes
W(2) W(3) S(8) 123.8(1) . . . yes
S(5) W(3) S(6) 106.7(1) . . . yes
S(5) W(3) S(7) 111.0(1) . . . yes
S(5) W(3) S(8) 109.5(1) . . . yes
S(6) W(3) S(7) 111.1(2) . . . yes
S(6) W(3) S(8) 110.3(1) . . . yes
S(7) W(3) S(8) 108.2(2) . . . yes
W(1) S(3) W(2) 78.12(9) . . . yes
W(1) S(4) W(2) 79.61(10) . . . yes
W(2) S(5) W(3) 78.50(10) . . . yes
W(2) S(6) W(3) 79.73(10) . . . yes
C(9) P(1) C(15) 107.4(6) . . . yes
C(9) P(1) C(21) 111.2(5) . . . yes
C(9) P(1) C(27) 109.9(4) . . . yes
C(15) P(1) C(21) 111.1(6) . . . yes
C(15) P(1) C(27) 109.3(5) . . . yes
C(21) P(1) C(27) 107.9(5) . . . yes
C(33) P(2) C(39) 107.3(5) . . . yes
C(33) P(2) C(45) 110.8(5) . . . yes
C(33) P(2) C(51) 106.2(6) . . . yes
C(39) P(2) C(45) 109.3(5) . . . yes
C(39) P(2) C(51) 114.5(5) . . . yes
C(45) P(2) C(51) 108.7(5) . . . yes
W(2) O(1) C(1) 141.1(8) . . . yes
W(2) O(2) C(5) 142.3(7) . . . yes
O(1) C(1) C(2) 110.9(9) . . . yes
C(1) C(2) C(3) 110(1) . . . yes
C(1) C(2) C(4) 108.2(10) . . . yes
C(3) C(2) C(4) 105(1) . . . yes
Br(1) C(3) C(2) 110.6(10) . . . yes
O(2) C(5) C(6) 110.3(8) . . . yes
C(5) C(6) C(7) 115(1) . . . yes
C(5) C(6) C(8) 107(1) . . . yes
C(7) C(6) C(8) 113(1) . . . yes
Br(2) C(8) C(6) 112(1) . . . yes
P(1) C(9) C(10) 123.9(8) . . . yes
P(1) C(9) C(14) 117.9(8) . . . yes
C(10) C(9) C(14) 117.9(9) . . . yes
C(9) C(10) C(11) 120(1) . . . yes
C(10) C(11) C(12) 125(1) . . . yes
C(11) C(12) C(13) 113(1) . . . yes
C(12) C(13) C(14) 120(1) . . . yes
C(9) C(14) C(13) 120(1) . . . yes
P(1) C(15) C(16) 121.3(10) . . . yes
P(1) C(15) C(20) 118(1) . . . yes
C(16) C(15) C(20) 120(1) . . . yes
C(15) C(16) C(17) 123(1) . . . yes
C(16) C(17) C(18) 113(1) . . . yes
C(17) C(18) C(19) 125(1) . . . yes
C(18) C(19) C(20) 117(1) . . . yes
C(15) C(20) C(19) 120(1) . . . yes
P(1) C(21) C(22) 122.0(9) . . . yes
P(1) C(21) C(26) 114.4(9) . . . yes
C(22) C(21) C(26) 122(1) . . . yes
C(21) C(22) C(23) 118(1) . . . yes
C(22) C(23) C(24) 118(1) . . . yes
C(23) C(24) C(25) 122(1) . . . yes
C(24) C(25) C(26) 123(1) . . . yes
C(21) C(26) C(25) 115(1) . . . yes
P(1) C(27) C(28) 116.3(8) . . . yes
P(1) C(27) C(32) 120.4(9) . . . yes
C(28) C(27) C(32) 122(1) . . . yes
C(27) C(28) C(29) 116(1) . . . yes
C(28) C(29) C(30) 118(1) . . . yes
C(29) C(30) C(31) 124(1) . . . yes
C(30) C(31) C(32) 114(1) . . . yes
C(27) C(32) C(31) 121(1) . . . yes
P(2) C(33) C(34) 115.0(10) . . . yes
P(2) C(33) C(38) 122(1) . . . yes
C(34) C(33) C(38) 122(1) . . . yes
C(33) C(34) C(35) 114(1) . . . yes
C(34) C(35) C(36) 126(1) . . . yes
C(35) C(36) C(37) 113(1) . . . yes
C(36) C(37) C(38) 124(1) . . . yes
C(33) C(38) C(37) 117(1) . . . yes
P(2) C(39) C(40) 120.0(9) . . . yes
P(2) C(39) C(44) 118.9(9) . . . yes
C(40) C(39) C(44) 121(1) . . . yes
C(39) C(40) C(41) 117(1) . . . yes
C(40) C(41) C(42) 116(1) . . . yes
C(41) C(42) C(43) 129(1) . . . yes
C(42) C(43) C(44) 115(1) . . . yes
C(39) C(44) C(43) 119(1) . . . yes
P(2) C(45) C(46) 125.4(9) . . . yes
P(2) C(45) C(50) 116.7(9) . . . yes
C(46) C(45) C(50) 117(1) . . . yes
C(45) C(46) C(47) 118(1) . . . yes
C(46) C(47) C(48) 128(1) . . . yes
C(47) C(48) C(49) 114(1) . . . yes
C(48) C(49) C(50) 122(1) . . . yes
C(45) C(50) C(49) 118(1) . . . yes
P(2) C(51) C(52) 123.7(10) . . . yes
P(2) C(51) C(56) 120.7(9) . . . yes
C(52) C(51) C(56) 115(1) . . . yes
C(51) C(52) C(53) 124(1) . . . yes
C(52) C(53) C(54) 119(1) . . . yes
C(53) C(54) C(55) 120(1) . . . yes
C(54) C(55) C(56) 118(1) . . . yes
C(51) C(56) C(55) 121(1) . . . yes

loop_
_geom_bond_atom_site_label_1
_geom_bond_atom_site_label_2
_geom_bond_distance
_geom_bond_site_symmetry_1
_geom_bond_site_symmetry_2
_geom_bond_publ_flag
W(1) W(2) 3.0006(8) . . yes
W(1) S(1) 2.169(4) . . yes
W(1) S(2) 2.147(3) . . yes
W(1) S(3) 2.270(3) . . yes
W(1) S(4) 2.253(3) . . yes
W(2) W(3) 2.9973(9) . . yes
W(2) S(3) 2.484(3) . . yes
W(2) S(4) 2.429(4) . . yes
W(2) S(5) 2.472(3) . . yes
W(2) S(6) 2.427(3) . . yes
W(2) O(1) 1.886(9) . . yes
W(2) O(2) 1.829(8) . . yes
W(3) S(5) 2.258(3) . . yes
W(3) S(6) 2.244(4) . . yes
W(3) S(7) 2.172(4) . . yes
W(3) S(8) 2.142(4) . . yes
Br(1) C(3) 1.94(2) . . yes
Br(2) C(8) 1.95(2) . . yes
P(1) C(9) 1.779(9) . . yes
P(1) C(15) 1.79(1) . . yes
P(1) C(21) 1.81(1) . . yes
P(1) C(27) 1.842(9) . . yes
P(2) C(33) 1.83(1) . . yes
P(2) C(39) 1.817(10) . . yes
P(2) C(45) 1.77(1) . . yes
P(2) C(51) 1.79(1) . . yes
O(1) C(1) 1.43(1) . . yes
O(2) C(5) 1.43(1) . . yes
C(1) C(2) 1.54(2) . . yes
C(2) C(3) 1.52(2) . . yes
C(2) C(4) 1.52(2) . . yes
C(5) C(6) 1.53(2) . . yes
C(6) C(7) 1.46(2) . . yes
C(6) C(8) 1.51(2) . . yes
C(9) C(10) 1.39(1) . . yes
C(9) C(14) 1.45(1) . . yes
C(10) C(11) 1.36(1) . . yes
C(11) C(12) 1.44(2) . . yes
C(12) C(13) 1.44(2) . . yes
C(13) C(14) 1.40(1) . . yes
C(15) C(16) 1.35(2) . . yes
C(15) C(20) 1.39(2) . . yes
C(16) C(17) 1.43(2) . . yes
C(17) C(18) 1.42(2) . . yes
C(18) C(19) 1.36(3) . . yes
C(19) C(20) 1.39(2) . . yes
C(21) C(22) 1.32(2) . . yes
C(21) C(26) 1.47(1) . . yes
C(22) C(23) 1.47(2) . . yes
C(23) C(24) 1.38(2) . . yes
C(24) C(25) 1.31(2) . . yes
C(25) C(26) 1.40(2) . . yes
C(27) C(28) 1.39(2) . . yes
C(27) C(32) 1.35(2) . . yes
C(28) C(29) 1.41(2) . . yes
C(29) C(30) 1.33(2) . . yes
C(30) C(31) 1.42(2) . . yes
C(31) C(32) 1.37(2) . . yes
C(33) C(34) 1.39(2) . . yes
C(33) C(38) 1.35(2) . . yes
C(34) C(35) 1.37(2) . . yes
C(35) C(36) 1.38(2) . . yes
C(36) C(37) 1.34(3) . . yes
C(37) C(38) 1.37(2) . . yes
C(39) C(40) 1.35(2) . . yes
C(39) C(44) 1.38(2) . . yes
C(40) C(41) 1.36(2) . . yes
C(41) C(42) 1.36(2) . . yes
C(42) C(43) 1.25(2) . . yes
C(43) C(44) 1.42(2) . . yes
C(45) C(46) 1.38(2) . . yes
C(45) C(50) 1.46(2) . . yes
C(46) C(47) 1.41(2) . . yes
C(47) C(48) 1.25(2) . . yes
C(48) C(49) 1.48(2) . . yes
C(49) C(50) 1.35(2) . . yes
C(51) C(52) 1.42(2) . . yes
C(51) C(56) 1.37(2) . . yes
C(52) C(53) 1.28(2) . . yes
C(53) C(54) 1.38(2) . . yes
C(54) C(55) 1.39(2) . . yes
C(55) C(56) 1.36(2) . . yes

loop_
_geom_contact_atom_site_label_1
_geom_contact_atom_site_label_2
_geom_contact_distance
_geom_contact_site_symmetry_1
_geom_contact_site_symmetry_2
_geom_contact_publ_flag
W(1) W(2) 3.0006(8) . . ?
W(2) W(3) 2.9973(9) . . ?
S(8) C(50) 3.55(1) . 1_444 ?
C(3) C(25) 3.60(2) . . ?
C(7) C(40) 3.60(2) . 1_545 ?
C(12) C(54) 3.43(2) . 1_544 ?
C(23) C(42) 3.57(2) . 1_544 ?
C(24) C(42) 3.37(2) . 1_544 ?
C(31) C(41) 3.59(2) . 1_554 ?

loop_
_geom_torsion_atom_site_label_1
_geom_torsion_atom_site_label_2
_geom_torsion_atom_site_label_3
_geom_torsion_atom_site_label_4
_geom_torsion
_geom_torsion_site_symmetry_1
_geom_torsion_site_symmetry_2
_geom_torsion_site_symmetry_3
_geom_torsion_site_symmetry_4
_geom_torsion_publ_flag
W(1) W(2) W(3) S(5) -41(2) . . . . yes
W(1) W(2) W(3) S(6) 137(2) . . . . yes
W(1) W(2) W(3) S(7) 48(2) . . . . yes
W(1) W(2) W(3) S(8) -131(2) . . . . yes
W(1) W(2) S(5) W(3) 179.29(4) . . . . yes
W(1) W(2) S(6) W(3) -179.26(4) . . . . yes
W(1) W(2) O(1) C(1) -96(1) . . . . yes
W(1) W(2) O(2) C(5) 91(1) . . . . yes
W(1) S(3) W(2) W(3) -179.26(4) . . . . yes
W(1) S(3) W(2) S(4) 2.1(1) . . . . yes
W(1) S(3) W(2) S(5) -177.7(1) . . . . yes
W(1) S(3) W(2) S(6) 154(8) . . . . yes
W(1) S(3) W(2) O(1) -90.0(3) . . . . yes
W(1) S(3) W(2) O(2) 95.3(3) . . . . yes
W(1) S(4) W(2) W(3) 179.28(4) . . . . yes
W(1) S(4) W(2) S(3) -2.1(1) . . . . yes
W(1) S(4) W(2) S(5) 21(15) . . . . yes
W(1) S(4) W(2) S(6) 178.4(1) . . . . yes
W(1) S(4) W(2) O(1) 86.3(3) . . . . yes
W(1) S(4) W(2) O(2) -89.3(3) . . . . yes
W(2) S(3) W(1) S(1) 117.7(1) . . . . yes
W(2) S(3) W(1) S(2) -121.0(1) . . . . yes
W(2) S(3) W(1) S(4) -2.3(2) . . . . yes
W(2) S(4) W(1) S(1) -116.6(1) . . . . yes
W(2) S(4) W(1) S(2) 122.2(1) . . . . yes
W(2) S(4) W(1) S(3) 2.4(2) . . . . yes
W(2) S(5) W(3) S(6) -1.3(2) . . . . yes
W(2) S(5) W(3) S(7) -122.5(1) . . . . yes
W(2) S(5) W(3) S(8) 118.2(1) . . . . yes
W(2) S(6) W(3) S(5) 1.3(2) . . . . yes
W(2) S(6) W(3) S(7) 122.4(1) . . . . yes
W(2) S(6) W(3) S(8) -117.6(1) . . . . yes
W(2) O(1) C(1) C(2) -168.9(9) . . . . yes
W(2) O(2) C(5) C(6) 172.5(10) . . . . yes
W(3) W(2) W(1) S(1) -46(2) . . . . yes
W(3) W(2) W(1) S(2) 134(2) . . . . yes
W(3) W(2) W(1) S(3) 43(2) . . . . yes
W(3) W(2) W(1) S(4) -138(2) . . . . yes
W(3) W(2) O(1) C(1) 82(1) . . . . yes
W(3) W(2) O(2) C(5) -87(1) . . . . yes
W(3) S(5) W(2) S(3) -178.4(1) . . . . yes
W(3) S(5) W(2) S(4) 157(15) . . . . yes
W(3) S(5) W(2) S(6) 1.1(1) . . . . yes
W(3) S(5) W(2) O(1) 93.2(3) . . . . yes
W(3) S(5) W(2) O(2) -91.2(3) . . . . yes
W(3) S(6) W(2) S(3) 27(8) . . . . yes
W(3) S(6) W(2) S(4) 179.1(1) . . . . yes
W(3) S(6) W(2) S(5) -1.1(1) . . . . yes
W(3) S(6) W(2) O(1) -88.8(3) . . . . yes
W(3) S(6) W(2) O(2) 85.8(3) . . . . yes
Br(1) C(3) C(2) C(1) -80(1) . . . . yes
Br(1) C(3) C(2) C(4) 162.7(9) . . . . yes
Br(2) C(8) C(6) C(5) -159.1(8) . . . . yes
Br(2) C(8) C(6) C(7) 71(1) . . . . yes
S(1) W(1) W(2) S(3) -90.7(2) . . . . yes
S(1) W(1) W(2) S(4) 92.1(2) . . . . yes
S(1) W(1) W(2) S(5) -87.6(2) . . . . yes
S(1) W(1) W(2) S(6) 89.9(2) . . . . yes
S(1) W(1) W(2) O(1) -2.1(3) . . . . yes
S(1) W(1) W(2) O(2) -174.8(3) . . . . yes
S(2) W(1) W(2) S(3) 90.4(2) . . . . yes
S(2) W(1) W(2) S(4) -86.8(2) . . . . yes
S(2) W(1) W(2) S(5) 93.5(2) . . . . yes
S(2) W(1) W(2) S(6) -89.0(2) . . . . yes
S(2) W(1) W(2) O(1) 179.0(3) . . . . yes
S(2) W(1) W(2) O(2) 6.3(3) . . . . yes
S(3) W(1) W(2) S(4) -177.2(2) . . . . yes
S(3) W(1) W(2) S(5) 3.1(1) . . . . yes
S(3) W(1) W(2) S(6) -179.4(2) . . . . yes
S(3) W(1) W(2) O(1) 88.6(3) . . . . yes
S(3) W(1) W(2) O(2) -84.1(3) . . . . yes
S(3) W(2) W(1) S(4) 177.2(2) . . . . yes
S(3) W(2) W(3) S(5) 2.1(1) . . . . yes
S(3) W(2) W(3) S(6) -179.4(2) . . . . yes
S(3) W(2) W(3) S(7) 91.7(2) . . . . yes
S(3) W(2) W(3) S(8) -88.4(2) . . . . yes
S(3) W(2) O(1) C(1) -48(1) . . . . yes
S(3) W(2) O(2) C(5) 44(1) . . . . yes
S(4) W(1) W(2) S(5) -179.7(2) . . . . yes
S(4) W(1) W(2) S(6) -2.2(2) . . . . yes
S(4) W(1) W(2) O(1) -94.2(3) . . . . yes
S(4) W(1) W(2) O(2) 93.1(3) . . . . yes
S(4) W(2) W(3) S(5) -179.7(2) . . . . yes
S(4) W(2) W(3) S(6) -1.2(2) . . . . yes
S(4) W(2) W(3) S(7) -90.1(2) . . . . yes
S(4) W(2) W(3) S(8) 89.8(2) . . . . yes
S(4) W(2) O(1) C(1) -143(1) . . . . yes
S(4) W(2) O(2) C(5) 139(1) . . . . yes
S(5) W(2) W(3) S(6) 178.5(2) . . . . yes
S(5) W(2) W(3) S(7) 89.6(2) . . . . yes
S(5) W(2) W(3) S(8) -90.5(2) . . . . yes
S(5) W(2) O(1) C(1) 35(1) . . . . yes
S(5) W(2) O(2) C(5) -39(1) . . . . yes
S(5) W(3) W(2) S(6) -178.5(2) . . . . yes
S(5) W(3) W(2) O(1) -86.0(3) . . . . yes
S(5) W(3) W(2) O(2) 86.8(3) . . . . yes
S(6) W(2) W(3) S(7) -88.9(2) . . . . yes
S(6) W(2) W(3) S(8) 91.0(2) . . . . yes
S(6) W(2) O(1) C(1) 130(1) . . . . yes
S(6) W(2) O(2) C(5) -134(1) . . . . yes
S(6) W(3) W(2) O(1) 92.5(3) . . . . yes
S(6) W(3) W(2) O(2) -94.8(3) . . . . yes
S(7) W(3) W(2) O(1) 3.6(3) . . . . yes
S(7) W(3) W(2) O(2) 176.4(3) . . . . yes
S(8) W(3) W(2) O(1) -176.5(3) . . . . yes
S(8) W(3) W(2) O(2) -3.8(3) . . . . yes
P(1) C(9) C(10) C(11) 175(1) . . . . yes
P(1) C(9) C(14) C(13) 175(1) . . . . yes
P(1) C(15) C(16) C(17) 179(1) . . . . yes
P(1) C(15) C(20) C(19) -179(1) . . . . yes
P(1) C(21) C(22) C(23) 176(1) . . . . yes
P(1) C(21) C(26) C(25) -175.3(10) . . . . yes
P(1) C(27) C(28) C(29) 179(1) . . . . yes
P(1) C(27) C(32) C(31) 177.7(10) . . . . yes
P(2) C(33) C(34) C(35) -176(1) . . . . yes
P(2) C(33) C(38) C(37) 177(1) . . . . yes
P(2) C(39) C(40) C(41) 170(1) . . . . yes
P(2) C(39) C(44) C(43) -177.2(10) . . . . yes
P(2) C(45) C(46) C(47) 177.7(10) . . . . yes
P(2) C(45) C(50) C(49) 177(1) . . . . yes
P(2) C(51) C(52) C(53) -171(1) . . . . yes
P(2) C(51) C(56) C(55) 172(1) . . . . yes
O(1) W(2) O(2) C(5) -2(4) . . . . yes
O(1) C(1) C(2) C(3) -66(1) . . . . yes
O(1) C(1) C(2) C(4) 48(1) . . . . yes
O(2) W(2) O(1) C(1) -1(4) . . . . yes
O(2) C(5) C(6) C(7) 70(1) . . . . yes
O(2) C(5) C(6) C(8) -57(1) . . . . yes
C(9) P(1) C(15) C(16) 41(1) . . . . yes
C(9) P(1) C(15) C(20) -135(1) . . . . yes
C(9) P(1) C(21) C(22) 32(1) . . . . yes
C(9) P(1) C(21) C(26) -156.6(9) . . . . yes
C(9) P(1) C(27) C(28) 63(1) . . . . yes
C(9) P(1) C(27) C(32) -109.7(10) . . . . yes
C(9) C(10) C(11) C(12) 1(2) . . . . yes
C(9) C(14) C(13) C(12) 16(2) . . . . yes
C(10) C(9) P(1) C(15) -130(1) . . . . yes
C(10) C(9) P(1) C(21) 107(1) . . . . yes
C(10) C(9) P(1) C(27) -11(1) . . . . yes
C(10) C(9) C(14) C(13) -9(1) . . . . yes
C(10) C(11) C(12) C(13) 4(2) . . . . yes
C(11) C(10) C(9) C(14) 1(1) . . . . yes
C(11) C(12) C(13) C(14) -12(2) . . . . yes
C(14) C(9) P(1) C(15) 43(1) . . . . yes
C(14) C(9) P(1) C(21) -78(1) . . . . yes
C(14) C(9) P(1) C(27) 162.6(9) . . . . yes
C(15) P(1) C(21) C(22) -87(1) . . . . yes
C(15) P(1) C(21) C(26) 83.7(10) . . . . yes
C(15) P(1) C(27) C(28) -179.1(10) . . . . yes
C(15) P(1) C(27) C(32) 7(1) . . . . yes
C(15) C(16) C(17) C(18) 2(2) . . . . yes
C(15) C(20) C(19) C(18) -1(2) . . . . yes
C(16) C(15) P(1) C(21) 163(1) . . . . yes
C(16) C(15) P(1) C(27) -77(1) . . . . yes
C(16) C(15) C(20) C(19) 3(2) . . . . yes
C(16) C(17) C(18) C(19) 0(2) . . . . yes
C(17) C(16) C(15) C(20) -3(2) . . . . yes
C(17) C(18) C(19) C(20) 0(3) . . . . yes
C(20) C(15) P(1) C(21) -13(1) . . . . yes
C(20) C(15) P(1) C(27) 105(1) . . . . yes
C(21) P(1) C(27) C(28) -58(1) . . . . yes
C(21) P(1) C(27) C(32) 128.9(9) . . . . yes
C(21) C(22) C(23) C(24) -6(2) . . . . yes
C(21) C(26) C(25) C(24) 2(2) . . . . yes
C(22) C(21) P(1) C(27) 152(1) . . . . yes
C(22) C(21) C(26) C(25) -4(1) . . . . yes
C(22) C(23) C(24) C(25) 4(2) . . . . yes
C(23) C(22) C(21) C(26) 6(2) . . . . yes
C(23) C(24) C(25) C(26) -2(2) . . . . yes
C(26) C(21) P(1) C(27) -36(1) . . . . yes
C(27) C(28) C(29) C(30) 5(2) . . . . yes
C(27) C(32) C(31) C(30) -1(1) . . . . yes
C(28) C(27) C(32) C(31) 5(1) . . . . yes
C(28) C(29) C(30) C(31) -2(2) . . . . yes
C(29) C(28) C(27) C(32) -7(1) . . . . yes
C(29) C(30) C(31) C(32) 0(2) . . . . yes
C(33) P(2) C(39) C(40) -54(1) . . . . yes
C(33) P(2) C(39) C(44) 128.0(10) . . . . yes
C(33) P(2) C(45) C(46) -5(1) . . . . yes
C(33) P(2) C(45) C(50) 166.6(9) . . . . yes
C(33) P(2) C(51) C(52) 96(1) . . . . yes
C(33) P(2) C(51) C(56) -80(1) . . . . yes
C(33) C(34) C(35) C(36) -4(2) . . . . yes
C(33) C(38) C(37) C(36) 4(2) . . . . yes
C(34) C(33) P(2) C(39) -50(1) . . . . yes
C(34) C(33) P(2) C(45) 68(1) . . . . yes
C(34) C(33) P(2) C(51) -173.5(9) . . . . yes
C(34) C(33) C(38) C(37) -9(2) . . . . yes
C(34) C(35) C(36) C(37) 0(2) . . . . yes
C(35) C(34) C(33) C(38) 9(1) . . . . yes
C(35) C(36) C(37) C(38) 0(2) . . . . yes
C(38) C(33) P(2) C(39) 122(1) . . . . yes
C(38) C(33) P(2) C(45) -117(1) . . . . yes
C(38) C(33) P(2) C(51) 0(1) . . . . yes
C(39) P(2) C(45) C(46) 112(1) . . . . yes
C(39) P(2) C(45) C(50) -75.3(10) . . . . yes
C(39) P(2) C(51) C(52) -22(1) . . . . yes
C(39) P(2) C(51) C(56) 161(1) . . . . yes
C(39) C(40) C(41) C(42) 14(2) . . . . yes
C(39) C(44) C(43) C(42) -1(2) . . . . yes
C(40) C(39) P(2) C(45) -175.1(10) . . . . yes
C(40) C(39) P(2) C(51) 62(1) . . . . yes
C(40) C(39) C(44) C(43) 5(1) . . . . yes
C(40) C(41) C(42) C(43) -11(2) . . . . yes
C(41) C(40) C(39) C(44) -12(1) . . . . yes
C(41) C(42) C(43) C(44) 4(2) . . . . yes
C(44) C(39) P(2) C(45) 7(1) . . . . yes
C(44) C(39) P(2) C(51) -114(1) . . . . yes
C(45) P(2) C(51) C(52) -144(1) . . . . yes
C(45) P(2) C(51) C(56) 38(1) . . . . yes
C(45) C(46) C(47) C(48) 1(2) . . . . yes
C(45) C(50) C(49) C(48) 8(2) . . . . yes
C(46) C(45) P(2) C(51) -121(1) . . . . yes
C(46) C(45) C(50) C(49) -10(1) . . . . yes
C(46) C(47) C(48) C(49) -4(2) . . . . yes
C(47) C(46) C(45) C(50) 5(1) . . . . yes
C(47) C(48) C(49) C(50) -1(2) . . . . yes
C(50) C(45) P(2) C(51) 50.3(10) . . . . yes
C(51) C(52) C(53) C(54) -4(2) . . . . yes
C(51) C(56) C(55) C(54) 2(2) . . . . yes
C(52) C(51) C(56) C(55) -4(2) . . . . yes
C(52) C(53) C(54) C(55) 2(2) . . . . yes
C(53) C(52) C(51) C(56) 5(2) . . . . yes
C(53) C(54) C(55) C(56) -1(2) . . . . yes
C(53) C(54) C(55) C(56) -1(2) . . . . yes
